data_7062679
loop_
_publ_author_name
'Mishra, Abhishek'
'Chaudhary, Simran'
'Kamboj, Nisha'
'Lama, Prem'
'Majumder, Moumita'
'Metre, Ramesh K.'

_publ_section_title
;
 Stabilization of unusual discrete diorganotin carboxylates using the
 intramolecular coordination approach: synthesis, structure, TD-DFT, and
 Hirshfeld surface analyses
;
_journal_issue 36
_journal_name_full 'New Journal of Chemistry'
_journal_page_first 17129
_journal_page_last 17141
_journal_paper_doi 10.1039/D3NJ02228E
_journal_volume 47
_journal_year 2023
_chemical_formula_sum 'C53 H38 N10 O5 Sn2'
_chemical_formula_weight 1132.31
_space_group_crystal_system monoclinic
_space_group_IT_number 14
_space_group_name_Hall '-P 2ybc'
_space_group_name_H-M_alt 'P 1 21/c 1'
_atom_sites_solution_hydrogens geom
_atom_sites_solution_primary direct
_atom_sites_solution_secondary difmap
_audit_creation_method SHELXL-2018/3
_audit_update_record
;
2023-05-04 deposited with the CCDC.	2023-08-17 downloaded from the CCDC.
;
_cell_angle_alpha 90
_cell_angle_beta 96.271(3)
_cell_angle_gamma 90
_cell_formula_units_Z 4
_cell_length_a 11.9525(12)
_cell_length_b 23.158(2)
_cell_length_c 18.547(2)
_cell_measurement_reflns_used 9978
_cell_measurement_temperature 100(2)
_cell_measurement_theta_max 26.01
_cell_measurement_theta_min 2.21
_cell_volume 5103.0(9)
_computing_cell_refinement 'Bruker SAINT'
_computing_data_collection 'Bruker APEX3'
_computing_data_reduction 'Bruker SAINT'
_computing_structure_refinement 'SHELXL-2018/3 (Sheldrick, 2018)'
_computing_structure_solution 'SHELXT 2018/2 (Sheldrick, 2018)'
_diffrn_ambient_temperature 100(2)
_diffrn_measured_fraction_theta_full 0.997
_diffrn_measured_fraction_theta_max 0.997
_diffrn_measurement_device_type 'Bruker APEX-III'
_diffrn_measurement_method '\f and \w scans'
_diffrn_radiation_type MoK\a
_diffrn_radiation_wavelength 0.71073
_diffrn_reflns_av_R_equivalents 0.0
_diffrn_reflns_av_unetI/netI 0.0640
_diffrn_reflns_Laue_measured_fraction_full 0.997
_diffrn_reflns_Laue_measured_fraction_max 0.997
_diffrn_reflns_limit_h_max 14
_diffrn_reflns_limit_h_min -14
_diffrn_reflns_limit_k_max 27
_diffrn_reflns_limit_k_min -27
_diffrn_reflns_limit_l_max 22
_diffrn_reflns_limit_l_min -22
_diffrn_reflns_number 8947
_diffrn_reflns_point_group_measured_fraction_full 0.997
_diffrn_reflns_point_group_measured_fraction_max 0.997
_diffrn_reflns_theta_full 25.000
_diffrn_reflns_theta_max 25.000
_diffrn_reflns_theta_min 2.312
_exptl_absorpt_coefficient_mu 1.036
_exptl_absorpt_correction_type multi-scan
_exptl_absorpt_process_details sadabs
_exptl_crystal_colour yellow
_exptl_crystal_density_diffrn 1.474
_exptl_crystal_description block
_exptl_crystal_F_000 2264
_exptl_crystal_size_max 0.280
_exptl_crystal_size_mid 0.190
_exptl_crystal_size_min 0.140
_exptl_transmission_factor_max 0.745317
_exptl_transmission_factor_min 0.467114
_refine_diff_density_max 1.137
_refine_diff_density_min -1.628
_refine_diff_density_rms 0.185
_refine_ls_extinction_method none
_refine_ls_goodness_of_fit_ref 1.100
_refine_ls_hydrogen_treatment constr
_refine_ls_matrix_type full
_refine_ls_number_parameters 649
_refine_ls_number_reflns 8947
_refine_ls_number_restraints 18
_refine_ls_restrained_S_all 1.099
_refine_ls_R_factor_all 0.1028
_refine_ls_R_factor_gt 0.0766
_refine_ls_shift/su_max 0.000
_refine_ls_shift/su_mean 0.000
_refine_ls_structure_factor_coef Fsqd
_refine_ls_weighting_details 'w=1/[\s^2^(Fo^2^)+104.4071P] where P=(Fo^2^+2Fc^2^)/3'
_refine_ls_weighting_scheme calc
_refine_ls_wR_factor_gt 0.1513
_refine_ls_wR_factor_ref 0.1644
_reflns_Friedel_coverage 0.000
_reflns_number_gt 7189
_reflns_number_total 8947
_reflns_threshold_expression 'I > 2\s(I)'
_cod_data_source_file d3nj02228e2.cif
_cod_data_source_block 2
_cod_depositor_comments 'Adding full bibliography for 7062679--7062683.cif.'
_cod_original_cell_volume 5103.1(9)
_cod_original_sg_symbol_H-M 'P 21/c'
_cod_database_code 7062679
_shelx_shelxl_version_number 2018/3
_shelx_space_group_comment
;
The symmetry employed for this shelxl refinement is uniquely defined
by the following loop, which should always be used as a source of
symmetry information in preference to the above space-group names.
They are only intended as comments.
;
_shelx_estimated_absorpt_t_min 0.760
_shelx_estimated_absorpt_t_max 0.869

loop_
_space_group_symop_operation_xyz
'x, y, z'
'-x, y+1/2, -z+1/2'
'-x, -y, -z'
'x, -y-1/2, z-1/2'

loop_
_atom_site_label
_atom_site_type_symbol
_atom_site_fract_x
_atom_site_fract_y
_atom_site_fract_z
_atom_site_U_iso_or_equiv
_atom_site_adp_type
_atom_site_occupancy
_atom_site_site_symmetry_order
_atom_site_calc_flag
_atom_site_refinement_flags_posn
_atom_site_refinement_flags_adp
_atom_site_refinement_flags_occupancy
_atom_site_disorder_assembly
_atom_site_disorder_group
Sn1 Sn 0.10810(5) 0.38620(3) 0.65072(3) 0.01650(16) Uani 1 1 d . . . . .
Sn2 Sn 0.34685(5) 0.26348(3) 0.70246(3) 0.01892(16) Uani 1 1 d . . . . .
O1 O -0.0384(5) 0.3694(3) 0.5686(3) 0.0257(15) Uani 1 1 d . . . . .
O2 O -0.1219(5) 0.3088(3) 0.4845(4) 0.0324(16) Uani 1 1 d . . . . .
O3 O 0.3331(5) 0.1747(3) 0.6515(4) 0.0293(16) Uani 1 1 d . . . . .
O4 O 0.2262(6) 0.1135(3) 0.5810(4) 0.0434(19) Uani 1 1 d . . . . .
O5 O 0.2665(5) 0.3482(3) 0.7056(3) 0.0205(14) Uani 1 1 d . . . . .
H5 H 0.308240 0.374576 0.737211 0.025 Uiso 1 1 calc R U . . .
N1 N 0.1333(6) 0.4291(4) 0.8245(4) 0.0291(19) Uani 1 1 d . . . . .
N2 N 0.1801(6) 0.4474(3) 0.7701(4) 0.0248(18) Uani 1 1 d . . . . .
N3 N 0.0582(6) 0.5182(3) 0.5963(4) 0.0196(16) Uani 1 1 d . . . . .
N4 N 0.0102(5) 0.4823(3) 0.6345(4) 0.0190(16) Uani 1 1 d . . . . .
N5 N 0.4652(6) 0.1786(4) 0.8319(4) 0.0267(18) Uani 1 1 d . . . . .
N6 N 0.4987(6) 0.1992(3) 0.7756(4) 0.0220(17) Uani 1 1 d . . . . .
N7 N 0.5729(7) 0.3391(4) 0.7468(5) 0.032(2) Uani 1 1 d . . . . .
N8 N 0.4894(7) 0.3241(4) 0.7791(4) 0.030(2) Uani 1 1 d . . . . .
N9 N 0.1241(6) 0.3005(3) 0.6060(4) 0.0176(16) Uani 1 1 d . . . . .
N10 N 0.1994(6) 0.2593(3) 0.6247(4) 0.0178(16) Uani 1 1 d . . . . .
C1 C 0.0152(7) 0.3650(4) 0.7377(5) 0.0195(19) Uani 1 1 d . . . . .
C2 C -0.0683(7) 0.3243(4) 0.7307(5) 0.025(2) Uani 1 1 d . . . . .
H2 H -0.087685 0.306316 0.684981 0.029 Uiso 1 1 calc R U . . .
C3 C -0.1258(8) 0.3085(5) 0.7898(6) 0.034(3) Uani 1 1 d . . . . .
H3 H -0.185570 0.281341 0.783496 0.041 Uiso 1 1 calc R U . . .
C4 C -0.0953(9) 0.3325(5) 0.8571(6) 0.039(3) Uani 1 1 d . . . . .
H4 H -0.132121 0.320791 0.897506 0.047 Uiso 1 1 calc R U . . .
C5 C -0.0120(8) 0.3733(5) 0.8657(5) 0.035(3) Uani 1 1 d . . . . .
H5A H 0.008255 0.390128 0.911979 0.041 Uiso 1 1 calc R U . . .
C6 C 0.0425(7) 0.3899(4) 0.8074(5) 0.027(2) Uani 1 1 d . . . . .
C7 C 0.2787(7) 0.4824(4) 0.7929(5) 0.025(2) Uani 1 1 d . . . . .
C8 C 0.3206(9) 0.4899(5) 0.8645(6) 0.039(3) Uani 1 1 d . . . . .
H8 H 0.282542 0.473796 0.902128 0.047 Uiso 1 1 calc R U . . .
C9 C 0.4191(10) 0.5212(6) 0.8811(6) 0.052(3) Uani 1 1 d . . . . .
H9 H 0.449823 0.525547 0.930205 0.062 Uiso 1 1 calc R U . . .
C10 C 0.4730(9) 0.5461(5) 0.8261(6) 0.040(3) Uani 1 1 d . . . . .
H10 H 0.539135 0.568440 0.837711 0.048 Uiso 1 1 calc R U . . .
C11 C 0.4304(9) 0.5384(5) 0.7547(6) 0.042(3) Uani 1 1 d . . . . .
H11 H 0.468858 0.554020 0.716922 0.050 Uiso 1 1 calc R U . . .
C12 C 0.3315(8) 0.5079(4) 0.7383(5) 0.029(2) Uani 1 1 d . . . . .
H12 H 0.299580 0.504489 0.689245 0.034 Uiso 1 1 calc R U . . .
C13 C 0.1965(7) 0.4389(4) 0.5840(5) 0.0192(19) Uani 1 1 d . . . . .
C14 C 0.2966(7) 0.4228(4) 0.5569(5) 0.021(2) Uani 1 1 d . . . . .
H14 H 0.327330 0.385575 0.567959 0.026 Uiso 1 1 calc R U . . .
C15 C 0.3522(7) 0.4602(4) 0.5138(5) 0.029(2) Uani 1 1 d . . . . .
H15 H 0.420401 0.448678 0.496051 0.035 Uiso 1 1 calc R U . . .
C16 C 0.3075(8) 0.5138(4) 0.4971(6) 0.033(2) Uani 1 1 d . . . . .
H16 H 0.344854 0.539177 0.467369 0.039 Uiso 1 1 calc R U . . .
C17 C 0.2083(8) 0.5316(4) 0.5232(5) 0.027(2) Uani 1 1 d . . . . .
H17 H 0.177868 0.568779 0.511566 0.033 Uiso 1 1 calc R U . . .
C18 C 0.1547(7) 0.4941(4) 0.5665(5) 0.021(2) Uani 1 1 d . . . . .
C19 C -0.0799(7) 0.5065(4) 0.6686(5) 0.0188(19) Uani 1 1 d . . . . .
C20 C -0.0805(8) 0.5639(5) 0.6885(6) 0.037(3) Uani 1 1 d . . . . .
H20 H -0.023415 0.589292 0.675749 0.045 Uiso 1 1 calc R U . . .
C21 C -0.1636(10) 0.5839(5) 0.7267(7) 0.049(3) Uani 1 1 d . . . . .
H21 H -0.162312 0.622939 0.742420 0.059 Uiso 1 1 calc R U . . .
C22 C -0.2502(9) 0.5478(5) 0.7428(7) 0.043(3) Uani 1 1 d . . . . .
H22 H -0.310213 0.562418 0.767108 0.052 Uiso 1 1 calc R U . . .
C23 C -0.2479(9) 0.4904(5) 0.7229(7) 0.047(3) Uani 1 1 d . . . . .
H23 H -0.305088 0.465008 0.735457 0.056 Uiso 1 1 calc R U . . .
C24 C -0.1640(8) 0.4695(5) 0.6852(6) 0.032(2) Uani 1 1 d . . . . .
H24 H -0.163775 0.430181 0.670733 0.039 Uiso 1 1 calc R U . . .
C25 C 0.2842(8) 0.2303(4) 0.7971(5) 0.027(2) Uani 1 1 d . . . . .
C26 C 0.1749(8) 0.2408(5) 0.8112(6) 0.037(3) Uani 1 1 d . . . . .
H26 H 0.127021 0.264518 0.779474 0.044 Uiso 1 1 calc R U . . .
C27 C 0.1347(9) 0.2160(5) 0.8728(6) 0.039(3) Uani 1 1 d . . . . .
H27 H 0.059867 0.223494 0.883018 0.047 Uiso 1 1 calc R U . . .
C28 C 0.2037(9) 0.1808(5) 0.9183(6) 0.045(3) Uani 1 1 d . . . . .
H28 H 0.176401 0.164362 0.959985 0.054 Uiso 1 1 calc R U . . .
C29 C 0.3129(9) 0.1693(5) 0.9034(6) 0.035(3) Uani 1 1 d . . . . .
H29 H 0.360499 0.144720 0.934237 0.042 Uiso 1 1 calc R U . . .
C30 C 0.3514(7) 0.1943(4) 0.8426(5) 0.020(2) Uani 1 1 d . . . . .
C31 C 0.6139(7) 0.1846(4) 0.7661(5) 0.0190(19) Uani 1 1 d . . . . .
C32 C 0.6916(8) 0.1725(4) 0.8245(6) 0.029(2) Uani 1 1 d . . . . .
H32 H 0.670665 0.174043 0.872408 0.035 Uiso 1 1 calc R U . . .
C33 C 0.8018(8) 0.1579(5) 0.8126(5) 0.032(2) Uani 1 1 d . . . . .
H33 H 0.856743 0.150109 0.852335 0.039 Uiso 1 1 calc R U . . .
C34 C 0.8297(9) 0.1550(5) 0.7423(6) 0.039(3) Uani 1 1 d . . . . .
H34 H 0.903395 0.143562 0.733686 0.047 Uiso 1 1 calc R U . . .
C35 C 0.7508(8) 0.1686(5) 0.6840(6) 0.040(3) Uani 1 1 d . . . . .
H35 H 0.771613 0.167956 0.636036 0.048 Uiso 1 1 calc R U . . .
C36 C 0.6422(8) 0.1830(5) 0.6959(6) 0.033(2) Uani 1 1 d . . . . .
H36 H 0.587545 0.191678 0.656315 0.039 Uiso 1 1 calc R U . . .
C37 C 0.4717(7) 0.2915(4) 0.6384(5) 0.021(2) Uani 1 1 d . . . . .
C38 C 0.4702(8) 0.2787(4) 0.5662(5) 0.026(2) Uani 1 1 d . . . . .
H38 H 0.409291 0.256868 0.543058 0.032 Uiso 1 1 calc R U . . .
C39 C 0.5563(9) 0.2971(5) 0.5252(6) 0.040(3) Uani 1 1 d . . . . .
H39 H 0.552452 0.289121 0.474773 0.048 Uiso 1 1 calc R U . . .
C40 C 0.6439(9) 0.3262(5) 0.5594(7) 0.043(3) Uani 1 1 d . . . . .
H40 H 0.704259 0.337195 0.532953 0.052 Uiso 1 1 calc R U . . .
C41 C 0.6484(9) 0.3409(5) 0.6330(7) 0.044(3) Uani 1 1 d . . . . .
H41 H 0.709869 0.362540 0.655817 0.052 Uiso 1 1 calc R U . . .
C42 C 0.5624(7) 0.3233(4) 0.6718(6) 0.025(2) Uani 1 1 d . . . . .
C43A C 0.482(2) 0.3373(9) 0.8587(12) 0.026(5) Uani 0.6 1 d . U P A 1
C44A C 0.381(2) 0.3420(10) 0.8830(11) 0.034(5) Uani 0.6 1 d . . P A 1
H44A H 0.314540 0.335823 0.850598 0.040 Uiso 0.6 1 calc R U P A 1
C45 C 0.372(2) 0.3554(8) 0.9521(9) 0.035(4) Uani 0.6 1 d . . P A 1
H45 H 0.299201 0.359263 0.968311 0.043 Uiso 0.6 1 calc R U P A 1
C46A C 0.467(3) 0.3635(11) 1.0002(14) 0.055(8) Uani 0.6 1 d . . P A 1
H46A H 0.459857 0.371518 1.049694 0.066 Uiso 0.6 1 calc R U P A 1
C47A C 0.571(2) 0.3601(11) 0.9773(13) 0.055(6) Uani 0.6 1 d . U P A 1
H47A H 0.636269 0.365056 1.010400 0.066 Uiso 0.6 1 calc R U P A 1
C48A C 0.5792(17) 0.3487(9) 0.9014(11) 0.045(5) Uani 0.6 1 d . U P A 1
H48A H 0.649774 0.349196 0.882354 0.054 Uiso 0.6 1 calc R U P A 1
C43B C 0.518(3) 0.3370(15) 0.8491(18) 0.029(10) Uiso 0.4 1 d . . P A 2
C44B C 0.430(3) 0.3479(17) 0.887(2) 0.036(11) Uiso 0.4 1 d . . P A 2
H44B H 0.357032 0.347311 0.861518 0.043 Uiso 0.4 1 calc R U P A 2
C45B C 0.437(3) 0.3596(14) 0.960(2) 0.030(7) Uiso 0.4 1 d . . P A 2
H45B H 0.369225 0.366785 0.981133 0.036 Uiso 0.4 1 calc R U P A 2
C46B C 0.523(4) 0.361(3) 0.998(3) 0.071(19) Uiso 0.4 1 d . . P A 2
H46B H 0.525194 0.368409 1.048193 0.085 Uiso 0.4 1 calc R U P A 2
C47B C 0.634409 0.351381 0.962070 0.045 Uiso 0.4 1 d . U P A 2
H47B H 0.706492 0.359765 0.986684 0.054 Uiso 0.4 1 calc R U P A 2
C48B C 0.620461 0.329610 0.892370 0.037(7) Uiso 0.4 1 d . . P A 2
H48B H 0.680464 0.309563 0.873798 0.045 Uiso 0.4 1 calc R U P A 2
C49 C -0.0471(7) 0.3210(4) 0.5332(5) 0.021(2) Uani 1 1 d . . . . .
C50 C 0.0419(7) 0.2786(4) 0.5588(5) 0.021(2) Uani 1 1 d . . . . .
C51 C 0.0667(8) 0.2201(4) 0.5464(5) 0.024(2) Uani 1 1 d . . . . .
H51 H 0.024509 0.193396 0.515576 0.029 Uiso 1 1 calc R U . . .
C52 C 0.1662(7) 0.2109(4) 0.5893(5) 0.0194(19) Uani 1 1 d . . . . .
C53 C 0.2464(8) 0.1606(4) 0.6071(5) 0.027(2) Uani 1 1 d . . . . .

loop_
_atom_site_aniso_label
_atom_site_aniso_U_11
_atom_site_aniso_U_22
_atom_site_aniso_U_33
_atom_site_aniso_U_23
_atom_site_aniso_U_13
_atom_site_aniso_U_12
Sn1 0.0143(3) 0.0168(3) 0.0184(3) 0.0010(3) 0.0020(2) 0.0016(2)
Sn2 0.0158(3) 0.0237(3) 0.0177(3) 0.0060(3) 0.0038(2) 0.0038(3)
O1 0.022(3) 0.027(4) 0.027(4) 0.000(3) -0.005(3) 0.008(3)
O2 0.025(4) 0.041(4) 0.029(4) -0.007(3) -0.002(3) 0.001(3)
O3 0.029(4) 0.019(3) 0.041(4) 0.011(3) 0.006(3) 0.008(3)
O4 0.048(5) 0.022(4) 0.058(5) -0.008(4) -0.004(4) 0.000(4)
O5 0.019(3) 0.021(3) 0.022(3) -0.003(3) 0.005(3) 0.002(3)
N1 0.019(4) 0.039(5) 0.030(5) -0.003(4) 0.004(3) 0.000(4)
N2 0.027(4) 0.027(4) 0.022(4) -0.002(3) 0.010(3) 0.001(4)
N3 0.014(4) 0.025(4) 0.020(4) 0.003(3) -0.001(3) 0.001(3)
N4 0.008(3) 0.021(4) 0.027(4) -0.004(3) -0.002(3) -0.006(3)
N5 0.027(4) 0.031(5) 0.022(4) 0.007(4) 0.004(3) 0.001(4)
N6 0.013(4) 0.026(4) 0.027(4) 0.004(3) 0.003(3) 0.005(3)
N7 0.026(5) 0.032(5) 0.035(5) 0.007(4) -0.008(4) 0.002(4)
N8 0.038(5) 0.027(5) 0.023(5) -0.005(4) -0.009(4) 0.008(4)
N9 0.016(4) 0.016(4) 0.021(4) -0.003(3) 0.005(3) -0.001(3)
N10 0.014(4) 0.022(4) 0.017(4) 0.004(3) 0.000(3) -0.001(3)
C1 0.014(4) 0.023(5) 0.021(5) -0.002(4) -0.005(4) 0.006(4)
C2 0.020(5) 0.027(5) 0.027(5) 0.001(4) 0.001(4) 0.002(4)
C3 0.023(5) 0.041(6) 0.040(6) 0.022(5) 0.005(4) -0.004(5)
C4 0.035(6) 0.063(8) 0.021(6) 0.012(5) 0.005(5) 0.000(6)
C5 0.030(6) 0.055(7) 0.018(5) -0.005(5) 0.001(4) 0.000(5)
C6 0.010(4) 0.031(6) 0.038(6) 0.003(5) 0.002(4) 0.004(4)
C7 0.016(5) 0.027(5) 0.030(5) -0.006(4) -0.003(4) 0.001(4)
C8 0.037(6) 0.050(7) 0.030(6) -0.005(5) 0.004(5) -0.011(5)
C9 0.051(7) 0.077(9) 0.026(6) -0.020(6) 0.000(5) -0.026(7)
C10 0.031(6) 0.041(7) 0.048(7) -0.012(6) 0.003(5) -0.015(5)
C11 0.029(6) 0.053(7) 0.044(7) -0.024(6) 0.012(5) -0.019(5)
C12 0.025(5) 0.041(6) 0.020(5) -0.010(5) 0.004(4) 0.001(5)
C13 0.013(4) 0.020(5) 0.024(5) -0.001(4) 0.001(4) -0.003(4)
C14 0.027(5) 0.013(4) 0.025(5) 0.000(4) 0.005(4) 0.006(4)
C15 0.014(5) 0.036(6) 0.037(6) 0.001(5) 0.008(4) 0.002(4)
C16 0.030(5) 0.031(6) 0.037(6) 0.014(5) 0.007(5) 0.006(5)
C17 0.024(5) 0.019(5) 0.038(6) 0.012(4) 0.002(4) 0.001(4)
C18 0.009(4) 0.023(5) 0.030(5) 0.008(4) 0.002(4) 0.006(4)
C19 0.013(4) 0.021(5) 0.023(5) -0.001(4) 0.000(4) 0.002(4)
C20 0.020(5) 0.029(6) 0.065(8) -0.002(5) 0.010(5) -0.004(4)
C21 0.050(7) 0.027(6) 0.073(9) -0.027(6) 0.019(6) 0.001(5)
C22 0.024(6) 0.048(7) 0.061(8) -0.003(6) 0.017(5) 0.001(5)
C23 0.028(6) 0.035(7) 0.080(9) -0.006(6) 0.016(6) 0.001(5)
C24 0.021(5) 0.031(6) 0.045(7) 0.000(5) 0.006(5) -0.003(4)
C25 0.029(5) 0.038(6) 0.015(5) 0.011(4) 0.007(4) 0.003(5)
C26 0.027(5) 0.051(7) 0.035(6) 0.012(5) 0.013(5) 0.014(5)
C27 0.026(5) 0.060(8) 0.034(6) 0.018(5) 0.014(5) 0.019(5)
C28 0.042(7) 0.063(8) 0.037(6) 0.028(6) 0.031(5) 0.022(6)
C29 0.032(6) 0.043(7) 0.031(6) 0.015(5) 0.005(5) 0.012(5)
C30 0.026(5) 0.022(5) 0.013(4) 0.005(4) 0.004(4) 0.012(4)
C31 0.015(4) 0.014(4) 0.027(5) 0.006(4) -0.005(4) 0.006(4)
C32 0.033(6) 0.026(5) 0.031(6) 0.000(4) 0.013(4) 0.005(4)
C33 0.024(5) 0.043(6) 0.027(6) 0.004(5) -0.011(4) 0.005(5)
C34 0.027(6) 0.052(7) 0.039(6) 0.018(6) 0.008(5) 0.019(5)
C35 0.026(6) 0.060(8) 0.037(6) 0.014(6) 0.010(5) 0.011(5)
C36 0.022(5) 0.042(6) 0.034(6) 0.015(5) -0.003(4) 0.010(5)
C37 0.011(4) 0.027(5) 0.025(5) 0.005(4) 0.007(4) 0.002(4)
C38 0.022(5) 0.033(6) 0.026(5) 0.013(4) 0.009(4) 0.003(4)
C39 0.028(6) 0.054(7) 0.041(7) 0.023(6) 0.017(5) 0.015(5)
C40 0.028(6) 0.041(7) 0.062(8) 0.026(6) 0.014(6) 0.006(5)
C41 0.025(6) 0.035(6) 0.070(9) 0.023(6) 0.001(5) -0.010(5)
C42 0.008(4) 0.021(5) 0.043(6) 0.015(4) -0.006(4) -0.001(4)
C43A 0.028(7) 0.022(7) 0.026(7) 0.001(5) 0.000(6) -0.007(6)
C44A 0.038(13) 0.046(13) 0.017(10) 0.002(8) 0.004(9) 0.009(11)
C45 0.054(14) 0.027(10) 0.028(10) -0.002(8) 0.016(9) 0.005(10)
C46A 0.08(2) 0.057(15) 0.024(13) -0.016(10) -0.004(13) -0.043(16)
C47A 0.046(8) 0.064(9) 0.052(8) -0.008(6) -0.003(6) -0.008(6)
C48A 0.042(7) 0.048(7) 0.043(7) -0.006(6) 0.000(6) 0.001(6)
C49 0.021(5) 0.026(5) 0.016(5) 0.002(4) 0.006(4) 0.002(4)
C50 0.013(4) 0.026(5) 0.023(5) -0.001(4) 0.000(4) -0.010(4)
C51 0.029(5) 0.023(5) 0.022(5) 0.001(4) 0.010(4) -0.007(4)
C52 0.020(5) 0.020(5) 0.020(5) -0.002(4) 0.005(4) -0.006(4)
C53 0.028(5) 0.024(5) 0.030(6) 0.004(4) 0.008(4) 0.000(4)

loop_
_atom_type_symbol
_atom_type_description
_atom_type_scat_dispersion_real
_atom_type_scat_dispersion_imag
_atom_type_scat_source
C C 0.0033 0.0016 'International Tables Vol C Tables 4.2.6.8 and 6.1.1.4'
H H 0.0000 0.0000 'International Tables Vol C Tables 4.2.6.8 and 6.1.1.4'
N N 0.0061 0.0033 'International Tables Vol C Tables 4.2.6.8 and 6.1.1.4'
O O 0.0106 0.0060 'International Tables Vol C Tables 4.2.6.8 and 6.1.1.4'
Sn Sn -0.6537 1.4246 'International Tables Vol C Tables 4.2.6.8 and 6.1.1.4'

loop_
_geom_angle_atom_site_label_1
_geom_angle_atom_site_label_2
_geom_angle_atom_site_label_3
_geom_angle
_geom_angle_site_symmetry_1
_geom_angle_site_symmetry_3
_geom_angle_publ_flag
C13 Sn1 C1 157.4(3) . . ?
C13 Sn1 N9 103.6(3) . . ?
C1 Sn1 N9 98.9(3) . . ?
C13 Sn1 O1 96.2(3) . . ?
C1 Sn1 O1 92.4(3) . . ?
N9 Sn1 O1 70.9(2) . . ?
C13 Sn1 O5 92.4(3) . . ?
C1 Sn1 O5 92.9(3) . . ?
N9 Sn1 O5 73.0(2) . . ?
O1 Sn1 O5 143.9(2) . . ?
C13 Sn1 N4 70.9(3) . . ?
C1 Sn1 N4 91.1(3) . . ?
N9 Sn1 N4 145.4(2) . . ?
O1 Sn1 N4 75.7(2) . . ?
O5 Sn1 N4 139.8(2) . . ?
C37 Sn2 C25 155.7(4) . . ?
C37 Sn2 N10 102.4(3) . . ?
C25 Sn2 N10 101.6(3) . . ?
C37 Sn2 O5 94.5(3) . . ?
C25 Sn2 O5 96.1(3) . . ?
N10 Sn2 O5 74.2(3) . . ?
C37 Sn2 O3 93.9(3) . . ?
C25 Sn2 O3 90.0(3) . . ?
N10 Sn2 O3 70.3(3) . . ?
O5 Sn2 O3 144.5(2) . . ?
C37 Sn2 N8 70.8(3) . . ?
C25 Sn2 N8 90.7(3) . . ?
N10 Sn2 N8 148.7(3) . . ?
O5 Sn2 N8 76.0(2) . . ?
O3 Sn2 N8 139.1(2) . . ?
C49 O1 Sn1 120.8(5) . . ?
C53 O3 Sn2 120.8(6) . . ?
Sn2 O5 Sn1 134.0(3) . . ?
Sn2 O5 H5 113.0 . . ?
Sn1 O5 H5 113.0 . . ?
N2 N1 C6 115.2(8) . . ?
N1 N2 C7 111.5(8) . . ?
N4 N3 C18 113.0(7) . . ?
N3 N4 C19 113.7(7) . . ?
N3 N4 Sn1 114.3(5) . . ?
C19 N4 Sn1 131.3(6) . . ?
N6 N5 C30 114.3(7) . . ?
N5 N6 C31 114.1(7) . . ?
N8 N7 C42 113.6(8) . . ?
N7 N8 C43B 105.3(17) . . ?
N7 N8 C43A 122.4(12) . . ?
N7 N8 Sn2 113.8(6) . . ?
C43B N8 Sn2 139.2(16) . . ?
C43A N8 Sn2 123.6(10) . . ?
N10 N9 C50 108.9(7) . . ?
N10 N9 Sn1 130.0(5) . . ?
C50 N9 Sn1 120.4(6) . . ?
N9 N10 C52 108.5(7) . . ?
N9 N10 Sn2 128.5(6) . . ?
C52 N10 Sn2 122.9(6) . . ?
C2 C1 C6 117.3(8) . . ?
C2 C1 Sn1 121.7(7) . . ?
C6 C1 Sn1 120.9(6) . . ?
C1 C2 C3 121.2(9) . . ?
C1 C2 H2 119.4 . . ?
C3 C2 H2 119.4 . . ?
C4 C3 C2 119.9(10) . . ?
C4 C3 H3 120.1 . . ?
C2 C3 H3 120.1 . . ?
C5 C4 C3 120.1(10) . . ?
C5 C4 H4 120.0 . . ?
C3 C4 H4 120.0 . . ?
C4 C5 C6 120.1(10) . . ?
C4 C5 H5A 120.0 . . ?
C6 C5 H5A 120.0 . . ?
C5 C6 C1 121.4(9) . . ?
C5 C6 N1 114.7(9) . . ?
C1 C6 N1 123.6(8) . . ?
C8 C7 C12 120.4(9) . . ?
C8 C7 N2 123.2(9) . . ?
C12 C7 N2 116.4(8) . . ?
C7 C8 C9 119.3(10) . . ?
C7 C8 H8 120.3 . . ?
C9 C8 H8 120.3 . . ?
C8 C9 C10 120.3(10) . . ?
C8 C9 H9 119.9 . . ?
C10 C9 H9 119.9 . . ?
C11 C10 C9 120.0(10) . . ?
C11 C10 H10 120.0 . . ?
C9 C10 H10 120.0 . . ?
C10 C11 C12 119.7(10) . . ?
C10 C11 H11 120.2 . . ?
C12 C11 H11 120.2 . . ?
C11 C12 C7 120.3(9) . . ?
C11 C12 H12 119.9 . . ?
C7 C12 H12 119.9 . . ?
C18 C13 C14 117.3(8) . . ?
C18 C13 Sn1 118.6(6) . . ?
C14 C13 Sn1 124.1(7) . . ?
C15 C14 C13 121.3(8) . . ?
C15 C14 H14 119.4 . . ?
C13 C14 H14 119.4 . . ?
C16 C15 C14 119.5(9) . . ?
C16 C15 H15 120.3 . . ?
C14 C15 H15 120.3 . . ?
C15 C16 C17 121.0(9) . . ?
C15 C16 H16 119.5 . . ?
C17 C16 H16 119.5 . . ?
C18 C17 C16 118.8(9) . . ?
C18 C17 H17 120.6 . . ?
C16 C17 H17 120.6 . . ?
C17 C18 C13 122.2(8) . . ?
C17 C18 N3 114.7(8) . . ?
C13 C18 N3 122.9(8) . . ?
C24 C19 C20 120.8(9) . . ?
C24 C19 N4 117.4(8) . . ?
C20 C19 N4 121.6(8) . . ?
C21 C20 C19 119.5(10) . . ?
C21 C20 H20 120.3 . . ?
C19 C20 H20 120.3 . . ?
C20 C21 C22 120.7(10) . . ?
C20 C21 H21 119.6 . . ?
C22 C21 H21 119.6 . . ?
C23 C22 C21 119.0(10) . . ?
C23 C22 H22 120.5 . . ?
C21 C22 H22 120.5 . . ?
C24 C23 C22 120.9(11) . . ?
C24 C23 H23 119.6 . . ?
C22 C23 H23 119.6 . . ?
C23 C24 C19 119.1(10) . . ?
C23 C24 H24 120.4 . . ?
C19 C24 H24 120.4 . . ?
C30 C25 C26 119.3(8) . . ?
C30 C25 Sn2 119.3(7) . . ?
C26 C25 Sn2 121.3(7) . . ?
C25 C26 C27 119.7(9) . . ?
C25 C26 H26 120.1 . . ?
C27 C26 H26 120.1 . . ?
C28 C27 C26 120.2(9) . . ?
C28 C27 H27 119.9 . . ?
C26 C27 H27 119.9 . . ?
C27 C28 C29 120.2(9) . . ?
C27 C28 H28 119.9 . . ?
C29 C28 H28 119.9 . . ?
C28 C29 C30 118.9(9) . . ?
C28 C29 H29 120.6 . . ?
C30 C29 H29 120.6 . . ?
C25 C30 C29 121.8(8) . . ?
C25 C30 N5 124.2(8) . . ?
C29 C30 N5 114.0(8) . . ?
C32 C31 C36 121.5(8) . . ?
C32 C31 N6 121.4(8) . . ?
C36 C31 N6 117.0(8) . . ?
C31 C32 C33 119.4(9) . . ?
C31 C32 H32 120.3 . . ?
C33 C32 H32 120.3 . . ?
C34 C33 C32 119.2(9) . . ?
C34 C33 H33 120.4 . . ?
C32 C33 H33 120.4 . . ?
C33 C34 C35 120.6(9) . . ?
C33 C34 H34 119.7 . . ?
C35 C34 H34 119.7 . . ?
C36 C35 C34 120.0(10) . . ?
C36 C35 H35 120.0 . . ?
C34 C35 H35 120.0 . . ?
C31 C36 C35 119.2(9) . . ?
C31 C36 H36 120.4 . . ?
C35 C36 H36 120.4 . . ?
C38 C37 C42 118.3(8) . . ?
C38 C37 Sn2 123.4(7) . . ?
C42 C37 Sn2 118.4(7) . . ?
C37 C38 C39 122.0(10) . . ?
C37 C38 H38 119.0 . . ?
C39 C38 H38 119.0 . . ?
C40 C39 C38 118.3(11) . . ?
C40 C39 H39 120.9 . . ?
C38 C39 H39 120.9 . . ?
C39 C40 C41 121.7(10) . . ?
C39 C40 H40 119.2 . . ?
C41 C40 H40 119.2 . . ?
C42 C41 C40 119.0(10) . . ?
C42 C41 H41 120.5 . . ?
C40 C41 H41 120.5 . . ?
C41 C42 C37 120.7(10) . . ?
C41 C42 N7 116.2(9) . . ?
C37 C42 N7 123.1(8) . . ?
C44A C43A C48A 122(3) . . ?
C44A C43A N8 119.4(16) . . ?
C48A C43A N8 118(2) . . ?
C45 C44A C43A 121(2) . . ?
C45 C44A H44A 119.6 . . ?
C43A C44A H44A 119.6 . . ?
C44A C45 C46A 120(2) . . ?
C44A C45 H45 119.9 . . ?
C46A C45 H45 119.9 . . ?
C47A C46A C45 121(2) . . ?
C47A C46A H46A 119.7 . . ?
C45 C46A H46A 119.7 . . ?
C46A C47A C48A 119(2) . . ?
C46A C47A H47A 120.6 . . ?
C48A C47A H47A 120.6 . . ?
C43A C48A C47A 117(2) . . ?
C43A C48A H48A 121.4 . . ?
C47A C48A H48A 121.4 . . ?
N8 C43B C44B 115(3) . . ?
N8 C43B C48B 130(3) . . ?
C44B C43B C48B 114(3) . . ?
C43B C44B C45B 126(3) . . ?
C43B C44B H44B 117.0 . . ?
C45B C44B H44B 117.0 . . ?
C46B C45B C44B 123(4) . . ?
C46B C45B H45B 118.6 . . ?
C44B C45B H45B 118.6 . . ?
C45B C46B C47B 118(5) . . ?
C45B C46B H46B 120.8 . . ?
C47B C46B H46B 120.8 . . ?
C48B C47B C46B 115(2) . . ?
C48B C47B H47B 122.3 . . ?
C46B C47B H47B 122.3 . . ?
C47B C48B C43B 120.1(14) . . ?
C47B C48B H48B 119.9 . . ?
C43B C48B H48B 119.9 . . ?
O2 C49 O1 125.5(8) . . ?
O2 C49 C50 121.3(8) . . ?
O1 C49 C50 113.1(8) . . ?
N9 C50 C51 108.5(8) . . ?
N9 C50 C49 114.0(8) . . ?
C51 C50 C49 137.5(8) . . ?
C52 C51 C50 103.8(8) . . ?
C52 C51 H51 128.1 . . ?
C50 C51 H51 128.1 . . ?
N10 C52 C51 110.2(8) . . ?
N10 C52 C53 113.0(8) . . ?
C51 C52 C53 136.8(9) . . ?
O4 C53 O3 126.5(9) . . ?
O4 C53 C52 120.8(9) . . ?
O3 C53 C52 112.7(8) . . ?

loop_
_geom_bond_atom_site_label_1
_geom_bond_atom_site_label_2
_geom_bond_distance
_geom_bond_site_symmetry_2
_geom_bond_publ_flag
Sn1 C13 2.103(9) . ?
Sn1 C1 2.114(9) . ?
Sn1 N9 2.166(7) . ?
Sn1 O1 2.225(6) . ?
Sn1 O5 2.230(6) . ?
Sn1 N4 2.517(7) . ?
Sn2 C37 2.109(8) . ?
Sn2 C25 2.126(9) . ?
Sn2 N10 2.154(7) . ?
Sn2 O5 2.188(6) . ?
Sn2 O3 2.262(7) . ?
Sn2 N8 2.523(8) . ?
O1 C49 1.296(11) . ?
O2 C49 1.232(11) . ?
O3 C53 1.294(12) . ?
O4 C53 1.206(12) . ?
O5 H5 0.9500 . ?
N1 N2 1.278(11) . ?
N1 C6 1.424(12) . ?
N2 C7 1.455(12) . ?
N3 N4 1.270(10) . ?
N3 C18 1.444(11) . ?
N4 C19 1.421(11) . ?
N5 N6 1.252(10) . ?
N5 C30 1.442(11) . ?
N6 C31 1.448(11) . ?
N7 N8 1.267(12) . ?
N7 C42 1.431(13) . ?
N8 C43B 1.34(3) . ?
N8 C43A 1.52(3) . ?
N9 N10 1.331(10) . ?
N9 C50 1.343(11) . ?
N10 C52 1.337(11) . ?
C1 C2 1.370(13) . ?
C1 C6 1.420(13) . ?
C2 C3 1.405(13) . ?
C2 H2 0.9500 . ?
C3 C4 1.378(15) . ?
C3 H3 0.9500 . ?
C4 C5 1.368(15) . ?
C4 H4 0.9500 . ?
C5 C6 1.376(13) . ?
C5 H5A 0.9500 . ?
C7 C8 1.378(14) . ?
C7 C12 1.384(13) . ?
C8 C9 1.387(15) . ?
C8 H8 0.9500 . ?
C9 C10 1.390(16) . ?
C9 H9 0.9500 . ?
C10 C11 1.377(15) . ?
C10 H10 0.9500 . ?
C11 C12 1.383(14) . ?
C11 H11 0.9500 . ?
C12 H12 0.9500 . ?
C13 C18 1.397(12) . ?
C13 C14 1.399(12) . ?
C14 C15 1.396(13) . ?
C14 H14 0.9500 . ?
C15 C16 1.374(14) . ?
C15 H15 0.9500 . ?
C16 C17 1.390(13) . ?
C16 H16 0.9500 . ?
C17 C18 1.386(12) . ?
C17 H17 0.9500 . ?
C19 C24 1.380(13) . ?
C19 C20 1.381(13) . ?
C20 C21 1.362(14) . ?
C20 H20 0.9500 . ?
C21 C22 1.387(15) . ?
C21 H21 0.9500 . ?
C22 C23 1.382(16) . ?
C22 H22 0.9500 . ?
C23 C24 1.371(14) . ?
C23 H23 0.9500 . ?
C24 H24 0.9500 . ?
C25 C30 1.380(12) . ?
C25 C26 1.381(13) . ?
C26 C27 1.410(14) . ?
C26 H26 0.9500 . ?
C27 C28 1.380(14) . ?
C27 H27 0.9500 . ?
C28 C29 1.390(14) . ?
C28 H28 0.9500 . ?
C29 C30 1.390(13) . ?
C29 H29 0.9500 . ?
C31 C32 1.375(13) . ?
C31 C36 1.381(13) . ?
C32 C33 1.401(13) . ?
C32 H32 0.9500 . ?
C33 C34 1.382(14) . ?
C33 H33 0.9500 . ?
C34 C35 1.390(14) . ?
C34 H34 0.9500 . ?
C35 C36 1.382(13) . ?
C35 H35 0.9500 . ?
C36 H36 0.9500 . ?
C37 C38 1.369(13) . ?
C37 C42 1.398(13) . ?
C38 C39 1.410(13) . ?
C38 H38 0.9500 . ?
C39 C40 1.345(16) . ?
C39 H39 0.9500 . ?
C40 C41 1.402(17) . ?
C40 H40 0.9500 . ?
C41 C42 1.379(14) . ?
C41 H41 0.9500 . ?
C43A C44A 1.35(4) . ?
C43A C48A 1.36(3) . ?
C44A C45 1.33(3) . ?
C44A H44A 0.9500 . ?
C45 C46A 1.38(3) . ?
C45 H45 0.9500 . ?
C46A C47A 1.35(4) . ?
C46A H46A 0.9500 . ?
C47A C48A 1.45(3) . ?
C47A H47A 0.9500 . ?
C48A H48A 0.9500 . ?
C43B C44B 1.36(5) . ?
C43B C48B 1.40(3) . ?
C44B C45B 1.37(5) . ?
C44B H44B 0.9500 . ?
C45B C46B 1.18(6) . ?
C45B H45B 0.9500 . ?
C46B C47B 1.56(6) . ?
C46B H46B 0.9500 . ?
C47B C48B 1.38060(12) . ?
C47B H47B 0.9500 . ?
C48B H48B 0.9500 . ?
C49 C50 1.487(13) . ?
C50 C51 1.411(13) . ?
C51 C52 1.373(13) . ?
C51 H51 0.9500 . ?
C52 C53 1.523(13) . ?

loop_
_geom_torsion_atom_site_label_1
_geom_torsion_atom_site_label_2
_geom_torsion_atom_site_label_3
_geom_torsion_atom_site_label_4
_geom_torsion
_geom_torsion_site_symmetry_1
_geom_torsion_site_symmetry_2
_geom_torsion_site_symmetry_3
_geom_torsion_site_symmetry_4
_geom_torsion_publ_flag
C6 N1 N2 C7 -174.2(8) . . . . ?
C18 N3 N4 C19 175.7(7) . . . . ?
C18 N3 N4 Sn1 3.9(8) . . . . ?
C30 N5 N6 C31 178.5(7) . . . . ?
C42 N7 N8 C43B 174.0(17) . . . . ?
C42 N7 N8 C43A -179.2(12) . . . . ?
C42 N7 N8 Sn2 6.0(10) . . . . ?
C50 N9 N10 C52 0.2(9) . . . . ?
Sn1 N9 N10 C52 170.9(6) . . . . ?
C50 N9 N10 Sn2 -176.3(6) . . . . ?
Sn1 N9 N10 Sn2 -5.7(10) . . . . ?
C6 C1 C2 C3 1.1(13) . . . . ?
Sn1 C1 C2 C3 176.9(7) . . . . ?
C1 C2 C3 C4 -2.6(15) . . . . ?
C2 C3 C4 C5 2.5(16) . . . . ?
C3 C4 C5 C6 -0.8(17) . . . . ?
C4 C5 C6 C1 -0.8(16) . . . . ?
C4 C5 C6 N1 -175.2(9) . . . . ?
C2 C1 C6 C5 0.6(14) . . . . ?
Sn1 C1 C6 C5 -175.2(7) . . . . ?
C2 C1 C6 N1 174.6(8) . . . . ?
Sn1 C1 C6 N1 -1.3(12) . . . . ?
N2 N1 C6 C5 -176.0(9) . . . . ?
N2 N1 C6 C1 9.7(13) . . . . ?
N1 N2 C7 C8 5.4(13) . . . . ?
N1 N2 C7 C12 -175.7(8) . . . . ?
C12 C7 C8 C9 -2.8(17) . . . . ?
N2 C7 C8 C9 176.1(10) . . . . ?
C7 C8 C9 C10 1.9(19) . . . . ?
C8 C9 C10 C11 -1.9(19) . . . . ?
C9 C10 C11 C12 2.7(18) . . . . ?
C10 C11 C12 C7 -3.6(17) . . . . ?
C8 C7 C12 C11 3.7(16) . . . . ?
N2 C7 C12 C11 -175.3(9) . . . . ?
C18 C13 C14 C15 -0.2(13) . . . . ?
Sn1 C13 C14 C15 -179.0(7) . . . . ?
C13 C14 C15 C16 -0.5(15) . . . . ?
C14 C15 C16 C17 0.7(16) . . . . ?
C15 C16 C17 C18 -0.1(16) . . . . ?
C16 C17 C18 C13 -0.6(15) . . . . ?
C16 C17 C18 N3 174.7(9) . . . . ?
C14 C13 C18 C17 0.8(14) . . . . ?
Sn1 C13 C18 C17 179.6(7) . . . . ?
C14 C13 C18 N3 -174.2(8) . . . . ?
Sn1 C13 C18 N3 4.7(12) . . . . ?
N4 N3 C18 C17 178.9(8) . . . . ?
N4 N3 C18 C13 -5.9(12) . . . . ?
N3 N4 C19 C24 153.9(8) . . . . ?
Sn1 N4 C19 C24 -36.1(11) . . . . ?
N3 N4 C19 C20 -30.0(12) . . . . ?
Sn1 N4 C19 C20 139.9(8) . . . . ?
C24 C19 C20 C21 1.7(17) . . . . ?
N4 C19 C20 C21 -174.2(10) . . . . ?
C19 C20 C21 C22 -2.9(19) . . . . ?
C20 C21 C22 C23 3(2) . . . . ?
C21 C22 C23 C24 -3(2) . . . . ?
C22 C23 C24 C19 1.4(18) . . . . ?
C20 C19 C24 C23 -0.9(16) . . . . ?
N4 C19 C24 C23 175.2(10) . . . . ?
C30 C25 C26 C27 1.9(17) . . . . ?
Sn2 C25 C26 C27 177.2(9) . . . . ?
C25 C26 C27 C28 -0.9(19) . . . . ?
C26 C27 C28 C29 0(2) . . . . ?
C27 C28 C29 C30 0.8(19) . . . . ?
C26 C25 C30 C29 -1.6(16) . . . . ?
Sn2 C25 C30 C29 -177.0(8) . . . . ?
C26 C25 C30 N5 177.6(10) . . . . ?
Sn2 C25 C30 N5 2.2(13) . . . . ?
C28 C29 C30 C25 0.2(17) . . . . ?
C28 C29 C30 N5 -179.0(10) . . . . ?
N6 N5 C30 C25 -2.0(14) . . . . ?
N6 N5 C30 C29 177.3(9) . . . . ?
N5 N6 C31 C32 -26.8(12) . . . . ?
N5 N6 C31 C36 152.9(9) . . . . ?
C36 C31 C32 C33 -0.4(15) . . . . ?
N6 C31 C32 C33 179.3(9) . . . . ?
C31 C32 C33 C34 -1.1(16) . . . . ?
C32 C33 C34 C35 2.6(17) . . . . ?
C33 C34 C35 C36 -2.6(18) . . . . ?
C32 C31 C36 C35 0.4(16) . . . . ?
N6 C31 C36 C35 -179.3(9) . . . . ?
C34 C35 C36 C31 1.1(17) . . . . ?
C42 C37 C38 C39 -0.6(14) . . . . ?
Sn2 C37 C38 C39 -178.6(7) . . . . ?
C37 C38 C39 C40 2.4(15) . . . . ?
C38 C39 C40 C41 -3.1(16) . . . . ?
C39 C40 C41 C42 2.1(17) . . . . ?
C40 C41 C42 C37 -0.2(15) . . . . ?
C40 C41 C42 N7 179.3(9) . . . . ?
C38 C37 C42 C41 -0.5(14) . . . . ?
Sn2 C37 C42 C41 177.6(7) . . . . ?
C38 C37 C42 N7 -180.0(8) . . . . ?
Sn2 C37 C42 N7 -1.9(12) . . . . ?
N8 N7 C42 C41 177.0(9) . . . . ?
N8 N7 C42 C37 -3.5(13) . . . . ?
N7 N8 C43A C44A 153.7(16) . . . . ?
Sn2 N8 C43A C44A -32(2) . . . . ?
N7 N8 C43A C48A -21(2) . . . . ?
Sn2 N8 C43A C48A 153.5(14) . . . . ?
C48A C43A C44A C45 -4(3) . . . . ?
N8 C43A C44A C45 -177.9(17) . . . . ?
C43A C44A C45 C46A -1(3) . . . . ?
C44A C45 C46A C47A 2(3) . . . . ?
C45 C46A C47A C48A 1(3) . . . . ?
C44A C43A C48A C47A 7(3) . . . . ?
N8 C43A C48A C47A -178.9(18) . . . . ?
C46A C47A C48A C43A -5(3) . . . . ?
N7 N8 C43B C44B 153(3) . . . . ?
Sn2 N8 C43B C44B -44(4) . . . . ?
N7 N8 C43B C48B -42(4) . . . . ?
Sn2 N8 C43B C48B 121(3) . . . . ?
N8 C43B C44B C45B 177(3) . . . . ?
C48B C43B C44B C45B 10(6) . . . . ?
C43B C44B C45B C46B 0(7) . . . . ?
C44B C45B C46B C47B 2(7) . . . . ?
C45B C46B C47B C48B -13(6) . . . . ?
C46B C47B C48B C43B 23(3) . . . . ?
N8 C43B C48B C47B 174(2) . . . . ?
C44B C43B C48B C47B -21(4) . . . . ?
Sn1 O1 C49 O2 -176.3(7) . . . . ?
Sn1 O1 C49 C50 5.7(10) . . . . ?
N10 N9 C50 C51 -0.3(10) . . . . ?
Sn1 N9 C50 C51 -172.0(5) . . . . ?
N10 N9 C50 C49 -179.4(7) . . . . ?
Sn1 N9 C50 C49 8.9(10) . . . . ?
O2 C49 C50 N9 172.8(8) . . . . ?
O1 C49 C50 N9 -9.2(11) . . . . ?
O2 C49 C50 C51 -6.0(16) . . . . ?
O1 C49 C50 C51 172.1(10) . . . . ?
N9 C50 C51 C52 0.2(10) . . . . ?
C49 C50 C51 C52 179.1(10) . . . . ?
N9 N10 C52 C51 0.0(10) . . . . ?
Sn2 N10 C52 C51 176.7(6) . . . . ?
N9 N10 C52 C53 -179.7(7) . . . . ?
Sn2 N10 C52 C53 -2.9(10) . . . . ?
C50 C51 C52 N10 -0.1(10) . . . . ?
C50 C51 C52 C53 179.4(10) . . . . ?
Sn2 O3 C53 O4 -174.2(8) . . . . ?
Sn2 O3 C53 C52 5.5(10) . . . . ?
N10 C52 C53 O4 177.9(9) . . . . ?
C51 C52 C53 O4 -1.6(17) . . . . ?
N10 C52 C53 O3 -1.8(11) . . . . ?
C51 C52 C53 O3 178.7(10) . . . . ?
